data_7718818
loop_
_publ_author_name
'Riediger, Thomas'
'B&#xf6;hm, Maximilian'
'Kapiza, Michael'
'Stammler, Anja'
'Oldengott, Jan'
'Glaser, Thorsten'

_publ_section_title
;
 Modelling the binding of cytotoxic dinuclear nickel complexes to two
 neighboring phosphate esters of DNA using dicarboxylate ligands.
;
_journal_issue 25
_journal_name_full 'Dalton transactions (Cambridge, England : 2003)'
_journal_page_first 9984
_journal_page_last 9991
_journal_paper_doi 10.1039/d5dt00941c
_journal_volume 54
_journal_year 2025
_chemical_formula_moiety 'C44 H45 N6 Ni2 O6, C24 H20 B, 2(C2 H3 N)'
_chemical_formula_sum 'C72 H71 B N8 Ni2 O6'
_chemical_formula_weight 1272.59
_space_group_crystal_system monoclinic
_space_group_IT_number 14
_space_group_name_Hall '-P 2ybc'
_space_group_name_H-M_alt 'P 1 21/c 1'
_atom_sites_solution_hydrogens mixed
_atom_sites_solution_primary dual
_atom_sites_solution_secondary difmap
_audit_creation_date 2022-10-07
_audit_creation_method
;
Olex2 1.5-alpha
(compiled 2022.06.10 svn.r3fa896fb for OlexSys, GUI svn.r6535)
;
_audit_update_record
;
2025-04-19 deposited with the CCDC.	2025-06-03 downloaded from the CCDC.
;
_cell_angle_alpha 90
_cell_angle_beta 113.012(2)
_cell_angle_gamma 90
_cell_formula_units_Z 4
_cell_length_a 18.6047(11)
_cell_length_b 24.1873(15)
_cell_length_c 14.9384(9)
_cell_measurement_reflns_used 9886
_cell_measurement_temperature 100(2)
_cell_measurement_theta_max 29.640
_cell_measurement_theta_min 2.243
_cell_volume 6187.3(7)
_computing_cell_refinement 'SAINT V8.40A (Bruker, 2019)'
_computing_data_collection 'APEX4 v2021.10-0 (Bruker AXS, 2021)'
_computing_data_reduction 'SAINT V8.40A (Bruker, 2019)'
_computing_molecular_graphics 'Olex2 1.5-alpha (Dolomanov et al., 2009)'
_computing_publication_material 'Diamond 4 (Crystal Impact, 2022)'
_computing_structure_refinement 'SHELXL 2018/3 (Sheldrick, 2015)'
_computing_structure_solution 'SHELXT 2018/2 (Sheldrick, 2015)'
_diffrn_ambient_temperature 100(2)
_diffrn_detector 'CCD area detector'
_diffrn_detector_area_resol_mean 7.9
_diffrn_detector_type 'Bruker APEX II area detector'
_diffrn_measured_fraction_theta_full 1.000
_diffrn_measured_fraction_theta_max 0.990
_diffrn_measurement_device '\k-geometry diffractometer'
_diffrn_measurement_device_type 'Bruker KAPPA APEX Duo'
_diffrn_measurement_method '\w and \f scans'
_diffrn_radiation_monochromator 'graphite monochromator'
_diffrn_radiation_probe x-ray
_diffrn_radiation_type MoK\a
_diffrn_radiation_wavelength 0.71073
_diffrn_reflns_av_R_equivalents 0.0469
_diffrn_reflns_av_unetI/netI 0.0232
_diffrn_reflns_Laue_measured_fraction_full 1.000
_diffrn_reflns_Laue_measured_fraction_max 0.990
_diffrn_reflns_limit_h_max 26
_diffrn_reflns_limit_h_min -26
_diffrn_reflns_limit_k_max 34
_diffrn_reflns_limit_k_min -34
_diffrn_reflns_limit_l_max 21
_diffrn_reflns_limit_l_min -21
_diffrn_reflns_number 231626
_diffrn_reflns_point_group_measured_fraction_full 1.000
_diffrn_reflns_point_group_measured_fraction_max 0.990
_diffrn_reflns_theta_full 25.242
_diffrn_reflns_theta_max 30.193
_diffrn_reflns_theta_min 1.457
_diffrn_source 'fine-focus sealed tube'
_diffrn_source_current 30.0
_diffrn_source_power 1.5
_diffrn_source_type 'Bruker KAPPA APEX Duo'
_diffrn_source_voltage 50.0
_diffrn_standards_decay_% 0
_diffrn_standards_interval_count 0
_diffrn_standards_interval_time 0
_diffrn_standards_number 0
_exptl_absorpt_coefficient_mu 0.670
_exptl_absorpt_correction_T_max 0.7460
_exptl_absorpt_correction_T_min 0.6944
_exptl_absorpt_correction_type multi-scan
_exptl_absorpt_process_details
;
SADABS-2016/2 (Bruker,2016/2) was used for absorption correction.
wR2(int) was 0.0643 before and 0.0510 after correction.
The Ratio of minimum to maximum transmission is 0.9308.
The \l/2 correction factor is Not present.
;
_exptl_crystal_colour 'light green'
_exptl_crystal_colour_modifier light
_exptl_crystal_colour_primary green
_exptl_crystal_density_diffrn 1.366
_exptl_crystal_description irregular
_exptl_crystal_F_000 2672
_exptl_crystal_preparation 'Crystal selected from oil dispersion and mounted via cryoloop.'
_exptl_crystal_recrystallization_method
'A solution of the complex in MeCN/H2O was filtered. Single-crystals wereobtained by slow vapour diffusion of Et2O into this solution.'
_exptl_crystal_size_max 0.37
_exptl_crystal_size_mid 0.19
_exptl_crystal_size_min 0.03
_refine_diff_density_max 0.485
_refine_diff_density_min -0.339
_refine_diff_density_rms 0.058
_refine_ls_extinction_method none
_refine_ls_goodness_of_fit_ref 1.008
_refine_ls_hydrogen_treatment mixed
_refine_ls_matrix_type full
_refine_ls_number_parameters 812
_refine_ls_number_reflns 18191
_refine_ls_number_restraints 0
_refine_ls_restrained_S_all 1.008
_refine_ls_R_factor_all 0.0508
_refine_ls_R_factor_gt 0.0335
_refine_ls_shift/su_max 0.003
_refine_ls_shift/su_mean 0.000
_refine_ls_structure_factor_coef Fsqd
_refine_ls_weighting_details 'w=1/[\s^2^(Fo^2^)+(0.0401P)^2^+2.9885P] where P=(Fo^2^+2Fc^2^)/3'
_refine_ls_weighting_scheme calc
_refine_ls_wR_factor_gt 0.0794
_refine_ls_wR_factor_ref 0.0876
_reflns_Friedel_coverage 0.000
_reflns_number_gt 14261
_reflns_number_total 18191
_reflns_threshold_expression 'I > 2\s(I)'
_cod_data_source_file d5dt00941c2.cif
_cod_data_source_block g2831
_cod_depositor_comments 'Adding full bibliography for 7718818--7718819.cif.'
_cod_database_code 7718818
_shelx_shelxl_version_number 2018/3
_shelx_space_group_comment
;
The symmetry employed for this shelxl refinement is uniquely defined
by the following loop, which should always be used as a source of
symmetry information in preference to the above space-group names.
They are only intended as comments.
;
_shelx_estimated_absorpt_t_max 0.980
_shelx_estimated_absorpt_t_min 0.790
_olex2_refinement_description
;
1. Fixed Uiso
 At 1.2 times of:
  All C(H) groups, All C(H,H) groups
 At 1.5 times of:
  All C(H,H,H) groups
2.a Secondary CH2 refined with riding coordinates:
 C11(H11A,H11B), C12(H12A,H12B), C22(H22A,H22B), C31(H31A,H31B), C32(H32A,
 H32B), C42(H42A,H42B), C62(H62A,H62B), C63(H63A,H63B)
2.b Aromatic/amide H refined with riding coordinates:
 C3(H1), C4(H4), C9(H9), C10(H10), C14(H14), C15(H15), C16(H16), C24(H24),
 C25(H25), C26(H26), C34(H34), C35(H35), C36(H36), C44(H44), C45(H45), C46(H46),
  C102(H102), C103(H103), C104(H104), C105(H105), C106(H106), C108(H108),
 C109(H109), C110(H110), C111(H111), C112(H112), C114(H114), C115(H115),
 C116(H116), C117(H117), C118(H118), C120(H120), C121(H121), C122(H122),
 C123(H123), C124(H124)
2.c Idealised Me refined as rotating group:
 C18(H18A,H18B,H18C), C28(H28A,H28B,H28C), C38(H38A,H38B,H38C), C48(H48A,H48B,
 H48C), C2S(H2SA,H2SB,H2SC), C4S(H4SA,H4SB,H4SC)
;
_olex2_submission_special_instructions 'No special instructions were received'

loop_
_space_group_symop_operation_xyz
'x, y, z'
'-x, y+1/2, -z+1/2'
'-x, -y, -z'
'x, -y-1/2, z-1/2'

loop_
_atom_site_label
_atom_site_type_symbol
_atom_site_fract_x
_atom_site_fract_y
_atom_site_fract_z
_atom_site_U_iso_or_equiv
_atom_site_adp_type
_atom_site_occupancy
_atom_site_site_symmetry_order
_atom_site_calc_flag
_atom_site_refinement_flags_posn
_atom_site_refinement_flags_adp
_atom_site_refinement_flags_occupancy
_atom_site_disorder_assembly
_atom_site_disorder_group
Ni1 Ni 0.39149(2) 0.68484(2) 0.73912(2) 0.01313(4) Uani 1 1 d . . . . .
Ni2 Ni 0.09960(2) 0.69168(2) 0.75405(2) 0.01278(4) Uani 1 1 d . . . . .
O1 O 0.30836(5) 0.64908(4) 0.77960(7) 0.01707(18) Uani 1 1 d . . . . .
O3 O 0.16975(6) 0.65354(4) 0.69289(7) 0.01690(18) Uani 1 1 d . . . . .
H3 H 0.2383(13) 0.6589(11) 0.7365(16) 0.065(8) Uiso 1 1 d . . . . .
O61 O 0.31169(5) 0.74786(4) 0.68215(7) 0.01689(18) Uani 1 1 d . . . . .
O62 O 0.39238(6) 0.75096(4) 0.83539(7) 0.01995(19) Uani 1 1 d . . . . .
O63 O 0.18763(5) 0.74959(4) 0.80728(7) 0.01651(18) Uani 1 1 d . . . . .
O64 O 0.09665(6) 0.76016(4) 0.66092(7) 0.01873(19) Uani 1 1 d . . . . .
N1 N 0.47430(6) 0.62951(5) 0.82750(8) 0.0163(2) Uani 1 1 d . . . . .
N2 N 0.49283(6) 0.71977(5) 0.73526(8) 0.0172(2) Uani 1 1 d . . . . .
N3 N 0.37769(6) 0.62451(4) 0.63428(8) 0.0133(2) Uani 1 1 d . . . . .
N4 N 0.00716(6) 0.64165(5) 0.66945(8) 0.0152(2) Uani 1 1 d . . . . .
N5 N 0.00763(6) 0.72937(5) 0.77765(8) 0.0153(2) Uani 1 1 d . . . . .
N6 N 0.11886(6) 0.62915(4) 0.85618(8) 0.0133(2) Uani 1 1 d . . . . .
C1 C 0.30644(8) 0.59359(5) 0.78350(10) 0.0177(3) Uani 1 1 d . . . . .
C2 C 0.37348(8) 0.56382(6) 0.83450(10) 0.0190(3) Uani 1 1 d . . . . .
C3 C 0.36857(9) 0.50545(6) 0.83335(10) 0.0223(3) Uani 1 1 d . . . . .
H1 H 0.414409 0.484562 0.867482 0.027 Uiso 1 1 calc R U . . .
C4 C 0.29954(9) 0.47798(6) 0.78437(10) 0.0228(3) Uani 1 1 d . . . . .
H4 H 0.298649 0.438716 0.785036 0.027 Uiso 1 1 calc R U . . .
C5 C 0.22957(9) 0.50759(6) 0.73283(10) 0.0200(3) Uani 1 1 d . . . . .
C6 C 0.23376(8) 0.56618(5) 0.73344(9) 0.0170(2) Uani 1 1 d . . . . .
C7 C 0.16455(8) 0.59791(5) 0.68651(10) 0.0170(2) Uani 1 1 d . . . . .
C8 C 0.09309(8) 0.57250(6) 0.63905(10) 0.0184(3) Uani 1 1 d . . . . .
C9 C 0.09015(9) 0.51406(6) 0.63741(10) 0.0213(3) Uani 1 1 d . . . . .
H9 H 0.041381 0.496207 0.604536 0.026 Uiso 1 1 calc R U . . .
C10 C 0.15571(9) 0.48244(6) 0.68191(10) 0.0225(3) Uani 1 1 d . . . . .
H10 H 0.151706 0.443272 0.678673 0.027 Uiso 1 1 calc R U . . .
C11 C 0.44660(8) 0.59571(6) 0.89115(10) 0.0208(3) Uani 1 1 d . . . . .
H11A H 0.436505 0.620382 0.937831 0.025 Uiso 1 1 calc R U . . .
H11B H 0.488262 0.569478 0.928975 0.025 Uiso 1 1 calc R U . . .
C12 C 0.53869(8) 0.66683(6) 0.88517(10) 0.0211(3) Uani 1 1 d . . . . .
H12A H 0.586320 0.644957 0.920874 0.025 Uiso 1 1 calc R U . . .
H12B H 0.524301 0.687125 0.933299 0.025 Uiso 1 1 calc R U . . .
C13 C 0.55451(8) 0.70725(6) 0.81826(10) 0.0196(3) Uani 1 1 d . . . . .
C14 C 0.62783(8) 0.72935(6) 0.84007(11) 0.0260(3) Uani 1 1 d . . . . .
H14 H 0.669984 0.720496 0.899379 0.031 Uiso 1 1 calc R U . . .
C15 C 0.63845(9) 0.76469(7) 0.77353(13) 0.0306(4) Uani 1 1 d . . . . .
H15 H 0.688367 0.780283 0.786348 0.037 Uiso 1 1 calc R U . . .
C16 C 0.57592(9) 0.77714(6) 0.68827(12) 0.0270(3) Uani 1 1 d . . . . .
H16 H 0.582647 0.801378 0.642100 0.032 Uiso 1 1 calc R U . . .
C17 C 0.50277(8) 0.75398(6) 0.67014(10) 0.0204(3) Uani 1 1 d . . . . .
C18 C 0.43403(9) 0.76441(7) 0.57717(11) 0.0266(3) Uani 1 1 d . . . . .
H18A H 0.427915 0.733456 0.532443 0.040 Uiso 1 1 calc R U . . .
H18B H 0.442375 0.798637 0.547469 0.040 Uiso 1 1 calc R U . . .
H18C H 0.386772 0.767953 0.590722 0.040 Uiso 1 1 calc R U . . .
C22 C 0.49789(8) 0.59357(6) 0.76334(9) 0.0166(2) Uani 1 1 d . . . . .
H22A H 0.515366 0.557391 0.795483 0.020 Uiso 1 1 calc R U . . .
H22B H 0.542536 0.610724 0.753418 0.020 Uiso 1 1 calc R U . . .
C23 C 0.43218(7) 0.58457(5) 0.66615(9) 0.0136(2) Uani 1 1 d . . . . .
C24 C 0.43110(7) 0.53789(5) 0.61150(10) 0.0162(2) Uani 1 1 d . . . . .
H24 H 0.469394 0.509778 0.636846 0.019 Uiso 1 1 calc R U . . .
C25 C 0.37281(8) 0.53326(5) 0.51901(10) 0.0177(2) Uani 1 1 d . . . . .
H25 H 0.371474 0.502414 0.479019 0.021 Uiso 1 1 calc R U . . .
C26 C 0.31663(8) 0.57428(5) 0.48593(9) 0.0169(2) Uani 1 1 d . . . . .
H26 H 0.276325 0.571772 0.422797 0.020 Uiso 1 1 calc R U . . .
C27 C 0.31937(7) 0.61919(5) 0.54538(9) 0.0147(2) Uani 1 1 d . . . . .
C28 C 0.25662(8) 0.66230(6) 0.51363(10) 0.0198(3) Uani 1 1 d . . . . .
H28A H 0.279070 0.697882 0.506585 0.030 Uiso 1 1 calc R U . . .
H28B H 0.233799 0.665681 0.562423 0.030 Uiso 1 1 calc R U . . .
H28C H 0.215935 0.651558 0.451089 0.030 Uiso 1 1 calc R U . . .
C31 C 0.02241(8) 0.60874(6) 0.59415(9) 0.0189(3) Uani 1 1 d . . . . .
H31A H 0.030446 0.634182 0.546968 0.023 Uiso 1 1 calc R U . . .
H31B H -0.023670 0.585453 0.558325 0.023 Uiso 1 1 calc R U . . .
C32 C -0.05677(8) 0.68187(6) 0.62381(9) 0.0187(3) Uani 1 1 d . . . . .
H32A H -0.107164 0.662049 0.594308 0.022 Uiso 1 1 calc R U . . .
H32B H -0.047800 0.702241 0.571620 0.022 Uiso 1 1 calc R U . . .
C33 C -0.05996(7) 0.72206(5) 0.69951(9) 0.0161(2) Uani 1 1 d . . . . .
C34 C -0.12812(8) 0.74913(6) 0.68960(10) 0.0198(3) Uani 1 1 d . . . . .
H34 H -0.174546 0.744036 0.633172 0.024 Uiso 1 1 calc R U . . .
C35 C -0.12720(8) 0.78385(6) 0.76381(11) 0.0221(3) Uani 1 1 d . . . . .
H35 H -0.173226 0.802829 0.759201 0.026 Uiso 1 1 calc R U . . .
C36 C -0.05869(8) 0.79053(6) 0.84444(10) 0.0208(3) Uani 1 1 d . . . . .
H36 H -0.057341 0.814064 0.895990 0.025 Uiso 1 1 calc R U . . .
C37 C 0.00859(8) 0.76271(6) 0.85021(10) 0.0174(2) Uani 1 1 d . . . . .
C38 C 0.08308(8) 0.76627(7) 0.93841(10) 0.0244(3) Uani 1 1 d . . . . .
H38A H 0.085957 0.735362 0.982100 0.037 Uiso 1 1 calc R U . . .
H38B H 0.084610 0.801270 0.972150 0.037 Uiso 1 1 calc R U . . .
H38C H 0.127504 0.764503 0.918771 0.037 Uiso 1 1 calc R U . . .
C42 C -0.01016(7) 0.60442(5) 0.73740(9) 0.0158(2) Uani 1 1 d . . . . .
H42A H -0.033498 0.569764 0.703056 0.019 Uiso 1 1 calc R U . . .
H42B H -0.048984 0.622344 0.758098 0.019 Uiso 1 1 calc R U . . .
C43 C 0.06177(7) 0.59070(5) 0.82603(9) 0.0135(2) Uani 1 1 d . . . . .
C44 C 0.06585(8) 0.54184(5) 0.87623(10) 0.0168(2) Uani 1 1 d . . . . .
H44 H 0.026158 0.514611 0.851442 0.020 Uiso 1 1 calc R U . . .
C45 C 0.12905(8) 0.53355(5) 0.96337(10) 0.0187(3) Uani 1 1 d . . . . .
H45 H 0.132439 0.501082 1.000593 0.022 Uiso 1 1 calc R U . . .
C46 C 0.18710(8) 0.57322(6) 0.99535(10) 0.0178(3) Uani 1 1 d . . . . .
H46 H 0.230425 0.568336 1.055370 0.021 Uiso 1 1 calc R U . . .
C47 C 0.18207(7) 0.62023(5) 0.93970(9) 0.0148(2) Uani 1 1 d . . . . .
C48 C 0.24692(8) 0.66183(6) 0.97066(10) 0.0188(3) Uani 1 1 d . . . . .
H48A H 0.228439 0.696532 0.988087 0.028 Uiso 1 1 calc R U . . .
H48B H 0.263696 0.668489 0.917041 0.028 Uiso 1 1 calc R U . . .
H48C H 0.291027 0.647681 1.027094 0.028 Uiso 1 1 calc R U . . .
C61 C 0.33503(8) 0.77070(5) 0.76538(10) 0.0166(2) Uani 1 1 d . . . . .
C62 C 0.29291(8) 0.82161(6) 0.77820(11) 0.0214(3) Uani 1 1 d . . . . .
H62A H 0.318852 0.854883 0.766208 0.026 Uiso 1 1 calc R U . . .
H62B H 0.297106 0.823231 0.846288 0.026 Uiso 1 1 calc R U . . .
C63 C 0.20663(8) 0.82256(6) 0.70986(11) 0.0213(3) Uani 1 1 d . . . . .
H63A H 0.183169 0.857751 0.718979 0.026 Uiso 1 1 calc R U . . .
H63B H 0.202488 0.821356 0.641771 0.026 Uiso 1 1 calc R U . . .
C64 C 0.16079(8) 0.77493(5) 0.72657(10) 0.0162(2) Uani 1 1 d . . . . .
C101 C 0.29687(7) 0.47218(5) 0.19632(9) 0.0137(2) Uani 1 1 d . . . . .
C102 C 0.30563(8) 0.45563(6) 0.11113(9) 0.0167(2) Uani 1 1 d . . . . .
H102 H 0.280677 0.422563 0.080017 0.020 Uiso 1 1 calc R U . . .
C103 C 0.34925(8) 0.48543(6) 0.06991(10) 0.0203(3) Uani 1 1 d . . . . .
H103 H 0.352096 0.473105 0.010995 0.024 Uiso 1 1 calc R U . . .
C104 C 0.38842(8) 0.53296(6) 0.11479(11) 0.0217(3) Uani 1 1 d . . . . .
H104 H 0.418502 0.553311 0.087369 0.026 Uiso 1 1 calc R U . . .
C105 C 0.38296(8) 0.55041(6) 0.20085(11) 0.0203(3) Uani 1 1 d . . . . .
H105 H 0.410418 0.582430 0.233352 0.024 Uiso 1 1 calc R U . . .
C106 C 0.33712(8) 0.52084(5) 0.23933(10) 0.0169(2) Uani 1 1 d . . . . .
H106 H 0.332941 0.534133 0.296940 0.020 Uiso 1 1 calc R U . . .
C107 C 0.20097(7) 0.47508(5) 0.29441(9) 0.0149(2) Uani 1 1 d . . . . .
C108 C 0.16045(8) 0.52288(5) 0.24747(10) 0.0176(2) Uani 1 1 d . . . . .
H108 H 0.163590 0.533884 0.188059 0.021 Uiso 1 1 calc R U . . .
C109 C 0.11583(8) 0.55480(6) 0.28457(11) 0.0223(3) Uani 1 1 d . . . . .
H109 H 0.087827 0.585952 0.249270 0.027 Uiso 1 1 calc R U . . .
C110 C 0.11239(8) 0.54093(6) 0.37338(12) 0.0253(3) Uani 1 1 d . . . . .
H110 H 0.083029 0.562835 0.399754 0.030 Uiso 1 1 calc R U . . .
C111 C 0.15249(8) 0.49470(6) 0.42253(10) 0.0229(3) Uani 1 1 d . . . . .
H111 H 0.151110 0.484893 0.483413 0.027 Uiso 1 1 calc R U . . .
C112 C 0.19493(8) 0.46249(6) 0.38287(10) 0.0180(3) Uani 1 1 d . . . . .
H112 H 0.220946 0.430536 0.417391 0.022 Uiso 1 1 calc R U . . .
C113 C 0.18260(7) 0.39640(5) 0.16048(9) 0.0144(2) Uani 1 1 d . . . . .
C114 C 0.10542(8) 0.41299(6) 0.10635(9) 0.0169(2) Uani 1 1 d . . . . .
H114 H 0.088987 0.448208 0.119288 0.020 Uiso 1 1 calc R U . . .
C115 C 0.05155(8) 0.38002(6) 0.03418(10) 0.0202(3) Uani 1 1 d . . . . .
H115 H -0.000133 0.393088 -0.000266 0.024 Uiso 1 1 calc R U . . .
C116 C 0.07302(9) 0.32840(6) 0.01252(10) 0.0221(3) Uani 1 1 d . . . . .
H116 H 0.036520 0.305717 -0.035989 0.026 Uiso 1 1 calc R U . . .
C117 C 0.14921(9) 0.31072(6) 0.06351(10) 0.0225(3) Uani 1 1 d . . . . .
H117 H 0.165396 0.275665 0.049502 0.027 Uiso 1 1 calc R U . . .
C118 C 0.20207(8) 0.34414(6) 0.13516(10) 0.0196(3) Uani 1 1 d . . . . .
H118 H 0.253841 0.330960 0.168573 0.024 Uiso 1 1 calc R U . . .
C119 C 0.31003(8) 0.39489(5) 0.33039(9) 0.0148(2) Uani 1 1 d . . . . .
C120 C 0.28561(8) 0.34567(6) 0.36018(10) 0.0198(3) Uani 1 1 d . . . . .
H120 H 0.231976 0.335831 0.330866 0.024 Uiso 1 1 calc R U . . .
C121 C 0.33633(9) 0.31077(6) 0.43050(10) 0.0229(3) Uani 1 1 d . . . . .
H121 H 0.317021 0.277759 0.447499 0.027 Uiso 1 1 calc R U . . .
C122 C 0.41525(9) 0.32387(6) 0.47622(10) 0.0219(3) Uani 1 1 d . . . . .
H122 H 0.450252 0.300046 0.524024 0.026 Uiso 1 1 calc R U . . .
C123 C 0.44154(8) 0.37262(6) 0.45023(10) 0.0203(3) Uani 1 1 d . . . . .
H123 H 0.494998 0.382699 0.481044 0.024 Uiso 1 1 calc R U . . .
C124 C 0.38947(8) 0.40695(5) 0.37874(9) 0.0168(2) Uani 1 1 d . . . . .
H124 H 0.409013 0.440013 0.362264 0.020 Uiso 1 1 calc R U . . .
B1 B 0.24759(8) 0.43511(6) 0.24555(10) 0.0138(2) Uani 1 1 d . . . . .
N1S N 0.29236(8) 0.34482(6) 0.91108(10) 0.0304(3) Uani 1 1 d . . . . .
C1S C 0.23826(9) 0.37052(6) 0.90092(10) 0.0227(3) Uani 1 1 d . . . . .
C2S C 0.16896(9) 0.40334(6) 0.88637(11) 0.0260(3) Uani 1 1 d . . . . .
H2SA H 0.125470 0.390369 0.828088 0.039 Uiso 1 1 calc R U . . .
H2SB H 0.179546 0.442297 0.878183 0.039 Uiso 1 1 calc R U . . .
H2SC H 0.155229 0.399444 0.943060 0.039 Uiso 1 1 calc R U . . .
N2S N 0.20599(8) 0.35599(6) 0.59199(10) 0.0305(3) Uani 1 1 d . . . . .
C3S C 0.26291(9) 0.37721(6) 0.59998(10) 0.0237(3) Uani 1 1 d . . . . .
C4S C 0.33573(10) 0.40432(7) 0.61156(12) 0.0308(3) Uani 1 1 d . . . . .
H4SA H 0.345740 0.399256 0.552362 0.046 Uiso 1 1 calc R U . . .
H4SB H 0.378641 0.388090 0.667008 0.046 Uiso 1 1 calc R U . . .
H4SC H 0.331926 0.443887 0.623121 0.046 Uiso 1 1 calc R U . . .

loop_
_atom_site_aniso_label
_atom_site_aniso_U_11
_atom_site_aniso_U_22
_atom_site_aniso_U_33
_atom_site_aniso_U_23
_atom_site_aniso_U_13
_atom_site_aniso_U_12
Ni1 0.01284(8) 0.01546(8) 0.01182(8) -0.00098(6) 0.00562(6) 0.00114(6)
Ni2 0.01223(8) 0.01521(8) 0.01131(8) 0.00028(6) 0.00504(6) -0.00190(6)
O1 0.0179(4) 0.0140(4) 0.0229(5) 0.0002(4) 0.0119(4) 0.0010(3)
O3 0.0184(5) 0.0140(4) 0.0221(5) -0.0008(4) 0.0121(4) -0.0017(3)
O61 0.0182(4) 0.0165(4) 0.0179(4) 0.0000(3) 0.0090(4) 0.0019(3)
O62 0.0209(5) 0.0226(5) 0.0176(5) -0.0033(4) 0.0089(4) -0.0009(4)
O63 0.0167(4) 0.0169(4) 0.0174(4) 0.0001(3) 0.0083(4) -0.0018(3)
O64 0.0206(5) 0.0198(5) 0.0166(4) 0.0019(4) 0.0082(4) 0.0006(4)
N1 0.0162(5) 0.0203(5) 0.0123(5) -0.0009(4) 0.0055(4) 0.0025(4)
N2 0.0148(5) 0.0192(5) 0.0184(5) -0.0044(4) 0.0073(4) -0.0005(4)
N3 0.0121(5) 0.0161(5) 0.0121(5) 0.0002(4) 0.0054(4) 0.0002(4)
N4 0.0151(5) 0.0184(5) 0.0113(5) 0.0009(4) 0.0044(4) -0.0018(4)
N5 0.0130(5) 0.0191(5) 0.0137(5) 0.0015(4) 0.0053(4) -0.0018(4)
N6 0.0126(5) 0.0158(5) 0.0126(5) -0.0001(4) 0.0060(4) -0.0003(4)
C1 0.0247(7) 0.0165(6) 0.0181(6) 0.0012(5) 0.0152(5) 0.0012(5)
C2 0.0247(7) 0.0204(6) 0.0163(6) 0.0031(5) 0.0129(5) 0.0033(5)
C3 0.0322(8) 0.0211(7) 0.0190(6) 0.0065(5) 0.0160(6) 0.0086(6)
C4 0.0380(8) 0.0153(6) 0.0230(7) 0.0035(5) 0.0205(6) 0.0033(6)
C5 0.0319(7) 0.0163(6) 0.0193(6) -0.0003(5) 0.0182(6) 0.0000(5)
C6 0.0244(7) 0.0153(6) 0.0173(6) -0.0002(5) 0.0147(5) 0.0006(5)
C7 0.0239(7) 0.0150(6) 0.0178(6) -0.0014(5) 0.0143(5) -0.0020(5)
C8 0.0236(7) 0.0199(6) 0.0160(6) -0.0025(5) 0.0123(5) -0.0039(5)
C9 0.0302(7) 0.0210(7) 0.0184(6) -0.0060(5) 0.0155(6) -0.0087(5)
C10 0.0366(8) 0.0161(6) 0.0228(7) -0.0040(5) 0.0203(6) -0.0059(6)
C11 0.0242(7) 0.0253(7) 0.0144(6) 0.0036(5) 0.0092(5) 0.0056(5)
C12 0.0179(6) 0.0264(7) 0.0152(6) -0.0046(5) 0.0024(5) 0.0018(5)
C13 0.0165(6) 0.0224(7) 0.0194(6) -0.0081(5) 0.0065(5) 0.0004(5)
C14 0.0162(6) 0.0315(8) 0.0279(7) -0.0147(6) 0.0061(6) -0.0016(6)
C15 0.0207(7) 0.0297(8) 0.0450(10) -0.0179(7) 0.0169(7) -0.0101(6)
C16 0.0281(8) 0.0230(7) 0.0378(9) -0.0071(6) 0.0213(7) -0.0061(6)
C17 0.0219(7) 0.0190(6) 0.0250(7) -0.0045(5) 0.0143(6) -0.0017(5)
C18 0.0254(7) 0.0328(8) 0.0256(7) 0.0067(6) 0.0142(6) 0.0002(6)
C22 0.0151(6) 0.0200(6) 0.0138(6) -0.0013(5) 0.0049(5) 0.0040(5)
C23 0.0128(5) 0.0161(6) 0.0130(5) 0.0018(4) 0.0061(5) 0.0001(4)
C24 0.0159(6) 0.0145(6) 0.0192(6) 0.0000(5) 0.0078(5) 0.0000(5)
C25 0.0202(6) 0.0148(6) 0.0193(6) -0.0044(5) 0.0090(5) -0.0031(5)
C26 0.0164(6) 0.0185(6) 0.0148(6) -0.0019(5) 0.0051(5) -0.0031(5)
C27 0.0135(6) 0.0171(6) 0.0134(6) 0.0013(4) 0.0052(5) -0.0011(4)
C28 0.0181(6) 0.0225(7) 0.0149(6) -0.0005(5) 0.0023(5) 0.0053(5)
C31 0.0222(7) 0.0226(6) 0.0125(6) -0.0036(5) 0.0073(5) -0.0056(5)
C32 0.0168(6) 0.0217(6) 0.0137(6) 0.0014(5) 0.0017(5) -0.0018(5)
C33 0.0146(6) 0.0189(6) 0.0140(6) 0.0042(5) 0.0046(5) -0.0018(5)
C34 0.0152(6) 0.0230(7) 0.0190(6) 0.0072(5) 0.0042(5) -0.0008(5)
C35 0.0177(6) 0.0261(7) 0.0249(7) 0.0087(6) 0.0110(6) 0.0054(5)
C36 0.0221(7) 0.0240(7) 0.0205(7) 0.0027(5) 0.0127(6) 0.0029(5)
C37 0.0161(6) 0.0218(6) 0.0159(6) 0.0014(5) 0.0081(5) -0.0019(5)
C38 0.0174(6) 0.0372(8) 0.0186(7) -0.0079(6) 0.0070(5) -0.0009(6)
C42 0.0146(6) 0.0191(6) 0.0137(6) 0.0004(5) 0.0056(5) -0.0036(5)
C43 0.0127(5) 0.0166(6) 0.0127(5) -0.0016(4) 0.0067(5) -0.0003(4)
C44 0.0169(6) 0.0147(6) 0.0215(6) -0.0007(5) 0.0104(5) -0.0004(5)
C45 0.0213(6) 0.0146(6) 0.0217(6) 0.0039(5) 0.0099(5) 0.0039(5)
C46 0.0155(6) 0.0198(6) 0.0170(6) 0.0018(5) 0.0052(5) 0.0038(5)
C47 0.0121(5) 0.0187(6) 0.0136(6) -0.0014(5) 0.0051(5) 0.0006(4)
C48 0.0146(6) 0.0215(6) 0.0164(6) 0.0005(5) 0.0019(5) -0.0025(5)
C61 0.0178(6) 0.0149(6) 0.0221(6) -0.0013(5) 0.0132(5) -0.0029(5)
C62 0.0234(7) 0.0144(6) 0.0332(8) -0.0045(5) 0.0186(6) -0.0033(5)
C63 0.0231(7) 0.0142(6) 0.0328(8) 0.0036(5) 0.0176(6) 0.0021(5)
C64 0.0191(6) 0.0141(6) 0.0206(6) -0.0004(5) 0.0134(5) 0.0025(5)
C101 0.0133(5) 0.0151(6) 0.0134(5) 0.0026(4) 0.0059(5) 0.0019(4)
C102 0.0165(6) 0.0196(6) 0.0143(6) 0.0019(5) 0.0064(5) 0.0018(5)
C103 0.0191(6) 0.0284(7) 0.0168(6) 0.0066(5) 0.0108(5) 0.0059(5)
C104 0.0185(6) 0.0243(7) 0.0264(7) 0.0116(6) 0.0133(6) 0.0050(5)
C105 0.0165(6) 0.0165(6) 0.0292(7) 0.0053(5) 0.0103(5) 0.0011(5)
C106 0.0170(6) 0.0165(6) 0.0184(6) 0.0003(5) 0.0084(5) -0.0003(5)
C107 0.0139(6) 0.0159(6) 0.0159(6) -0.0046(5) 0.0069(5) -0.0051(4)
C108 0.0179(6) 0.0172(6) 0.0201(6) -0.0027(5) 0.0100(5) -0.0021(5)
C109 0.0193(6) 0.0167(6) 0.0338(8) -0.0062(5) 0.0135(6) -0.0024(5)
C110 0.0216(7) 0.0271(7) 0.0343(8) -0.0144(6) 0.0187(6) -0.0076(6)
C111 0.0219(7) 0.0311(7) 0.0210(7) -0.0103(6) 0.0142(6) -0.0107(6)
C112 0.0177(6) 0.0216(6) 0.0166(6) -0.0048(5) 0.0087(5) -0.0063(5)
C113 0.0178(6) 0.0149(6) 0.0132(6) -0.0001(4) 0.0089(5) -0.0016(5)
C114 0.0173(6) 0.0189(6) 0.0170(6) -0.0028(5) 0.0093(5) -0.0015(5)
C115 0.0162(6) 0.0264(7) 0.0190(6) -0.0040(5) 0.0078(5) -0.0049(5)
C116 0.0269(7) 0.0221(7) 0.0177(6) -0.0055(5) 0.0094(6) -0.0094(5)
C117 0.0324(8) 0.0156(6) 0.0194(6) -0.0032(5) 0.0100(6) -0.0015(5)
C118 0.0245(7) 0.0168(6) 0.0168(6) -0.0003(5) 0.0072(5) 0.0021(5)
C119 0.0190(6) 0.0141(5) 0.0131(6) -0.0010(4) 0.0083(5) -0.0001(5)
C120 0.0228(7) 0.0185(6) 0.0165(6) 0.0006(5) 0.0059(5) -0.0042(5)
C121 0.0326(8) 0.0161(6) 0.0199(7) 0.0023(5) 0.0103(6) -0.0038(5)
C122 0.0277(7) 0.0202(6) 0.0184(6) 0.0043(5) 0.0097(6) 0.0056(5)
C123 0.0186(6) 0.0245(7) 0.0192(6) 0.0030(5) 0.0091(5) 0.0036(5)
C124 0.0188(6) 0.0176(6) 0.0175(6) 0.0024(5) 0.0108(5) 0.0009(5)
B1 0.0163(6) 0.0139(6) 0.0129(6) -0.0008(5) 0.0076(5) -0.0019(5)
N1S 0.0275(7) 0.0308(7) 0.0265(7) -0.0059(5) 0.0036(6) -0.0002(6)
C1S 0.0290(8) 0.0201(6) 0.0165(6) -0.0030(5) 0.0061(6) -0.0050(6)
C2S 0.0311(8) 0.0256(7) 0.0227(7) 0.0023(6) 0.0120(6) 0.0034(6)
N2S 0.0318(7) 0.0331(7) 0.0246(7) 0.0031(5) 0.0090(6) -0.0018(6)
C3S 0.0317(8) 0.0207(7) 0.0179(6) 0.0009(5) 0.0090(6) 0.0013(6)
C4S 0.0370(9) 0.0329(8) 0.0259(8) -0.0063(6) 0.0160(7) -0.0099(7)

loop_
_atom_type_symbol
_atom_type_description
_atom_type_scat_dispersion_real
_atom_type_scat_dispersion_imag
_atom_type_scat_source
C C 0.0033 0.0016 'International Tables Vol C Tables 4.2.6.8 and 6.1.1.4'
H H 0.0000 0.0000 'International Tables Vol C Tables 4.2.6.8 and 6.1.1.4'
B B 0.0013 0.0007 'International Tables Vol C Tables 4.2.6.8 and 6.1.1.4'
N N 0.0061 0.0033 'International Tables Vol C Tables 4.2.6.8 and 6.1.1.4'
Ni Ni 0.3393 1.1124 'International Tables Vol C Tables 4.2.6.8 and 6.1.1.4'
O O 0.0106 0.0060 'International Tables Vol C Tables 4.2.6.8 and 6.1.1.4'

loop_
_exptl_crystal_face_index_h
_exptl_crystal_face_index_k
_exptl_crystal_face_index_l
_exptl_crystal_face_perp_dist
-2.00 -1.00 -2.00 0.0820
0.00 -1.00 -2.00 0.0840
0.00 -1.00 -1.00 0.0910
0.00 2.00 -1.00 0.0050
2.00 1.00 -1.00 0.0690
0.00 1.00 1.00 0.0650
0.00 -2.00 1.00 0.0150
-2.00 -1.00 1.00 0.1650

loop_
_geom_angle_atom_site_label_1
_geom_angle_atom_site_label_2
_geom_angle_atom_site_label_3
_geom_angle
_geom_angle_site_symmetry_1
_geom_angle_site_symmetry_3
_geom_angle_publ_flag
O1 Ni1 O61 85.96(4) . . ?
O1 Ni1 O62 85.77(4) . . ?
O1 Ni1 N1 89.90(4) . . ?
O1 Ni1 N2 165.63(4) . . ?
O1 Ni1 N3 92.33(4) . . ?
O1 Ni1 C61 83.67(4) . . ?
O61 Ni1 O62 62.75(4) . . ?
O61 Ni1 N1 166.50(4) . . ?
O61 Ni1 N2 101.63(4) . . ?
O61 Ni1 N3 110.49(4) . . ?
O61 Ni1 C61 31.60(4) . . ?
O62 Ni1 C61 31.22(4) . . ?
N1 Ni1 O62 104.16(4) . . ?
N1 Ni1 N2 79.91(4) . . ?
N1 Ni1 N3 82.49(4) . . ?
N1 Ni1 C61 135.12(4) . . ?
N2 Ni1 O62 86.93(4) . . ?
N2 Ni1 C61 96.37(4) . . ?
N3 Ni1 O62 173.06(4) . . ?
N3 Ni1 N2 96.31(4) . . ?
N3 Ni1 C61 141.95(4) . . ?
O3 Ni2 O64 85.36(4) . . ?
O3 Ni2 N5 164.85(4) . . ?
O3 Ni2 C64 82.94(4) . . ?
O63 Ni2 O3 86.02(4) . . ?
O63 Ni2 O64 62.75(4) . . ?
O63 Ni2 N4 166.63(4) . . ?
O63 Ni2 N5 102.59(4) . . ?
O63 Ni2 N6 109.16(4) . . ?
O63 Ni2 C64 31.51(4) . . ?
O64 Ni2 C64 31.35(4) . . ?
N4 Ni2 O3 89.25(4) . . ?
N4 Ni2 O64 104.44(4) . . ?
N4 Ni2 N5 79.56(4) . . ?
N4 Ni2 C64 135.39(4) . . ?
N5 Ni2 O64 87.56(4) . . ?
N5 Ni2 C64 97.82(4) . . ?
N6 Ni2 O3 92.41(4) . . ?
N6 Ni2 O64 171.70(4) . . ?
N6 Ni2 N4 83.50(4) . . ?
N6 Ni2 N5 96.39(4) . . ?
N6 Ni2 C64 140.44(4) . . ?
Ni1 O1 H3 121.9(11) . . ?
C1 O1 Ni1 117.90(8) . . ?
C1 O1 H3 100.1(12) . . ?
Ni2 O3 H3 115.7(11) . . ?
C7 O3 Ni2 115.68(8) . . ?
C7 O3 H3 100.3(13) . . ?
C61 O61 Ni1 90.12(8) . . ?
C61 O62 Ni1 86.79(8) . . ?
C64 O63 Ni2 90.20(8) . . ?
C64 O64 Ni2 86.45(8) . . ?
C11 N1 Ni1 113.78(8) . . ?
C12 N1 Ni1 101.98(8) . . ?
C12 N1 C11 111.51(10) . . ?
C12 N1 C22 110.96(10) . . ?
C22 N1 Ni1 107.48(8) . . ?
C22 N1 C11 110.77(11) . . ?
C13 N2 Ni1 109.60(9) . . ?
C17 N2 Ni1 130.59(9) . . ?
C17 N2 C13 119.57(12) . . ?
C23 N3 Ni1 112.51(8) . . ?
C23 N3 C27 118.90(11) . . ?
C27 N3 Ni1 128.36(9) . . ?
C31 N4 Ni2 114.37(8) . . ?
C32 N4 Ni2 102.85(8) . . ?
C32 N4 C31 111.00(10) . . ?
C32 N4 C42 111.33(10) . . ?
C42 N4 Ni2 106.67(7) . . ?
C42 N4 C31 110.36(10) . . ?
C33 N5 Ni2 110.14(9) . . ?
C37 N5 Ni2 130.12(9) . . ?
C37 N5 C33 119.27(11) . . ?
C43 N6 Ni2 111.67(8) . . ?
C43 N6 C47 118.93(11) . . ?
C47 N6 Ni2 129.05(9) . . ?
O1 C1 C2 120.68(13) . . ?
O1 C1 C6 118.48(12) . . ?
C2 C1 C6 120.84(13) . . ?
C1 C2 C3 118.23(13) . . ?
C1 C2 C11 117.75(12) . . ?
C3 C2 C11 123.97(13) . . ?
C2 C3 H1 119.0 . . ?
C4 C3 C2 122.08(13) . . ?
C4 C3 H1 119.0 . . ?
C3 C4 H4 119.6 . . ?
C3 C4 C5 120.81(13) . . ?
C5 C4 H4 119.6 . . ?
C4 C5 C10 124.32(13) . . ?
C6 C5 C4 117.62(13) . . ?
C6 C5 C10 118.05(13) . . ?
C5 C6 C1 120.38(13) . . ?
C5 C6 C7 119.83(13) . . ?
C7 C6 C1 119.75(12) . . ?
O3 C7 C6 118.41(12) . . ?
O3 C7 C8 120.49(12) . . ?
C8 C7 C6 121.04(12) . . ?
C7 C8 C9 118.43(13) . . ?
C7 C8 C31 117.90(12) . . ?
C9 C8 C31 123.65(13) . . ?
C8 C9 H9 119.1 . . ?
C10 C9 C8 121.86(13) . . ?
C10 C9 H9 119.1 . . ?
C5 C10 H10 119.6 . . ?
C9 C10 C5 120.75(13) . . ?
C9 C10 H10 119.6 . . ?
N1 C11 C2 112.62(11) . . ?
N1 C11 H11A 109.1 . . ?
N1 C11 H11B 109.1 . . ?
C2 C11 H11A 109.1 . . ?
C2 C11 H11B 109.1 . . ?
H11A C11 H11B 107.8 . . ?
N1 C12 H12A 109.8 . . ?
N1 C12 H12B 109.8 . . ?
N1 C12 C13 109.48(11) . . ?
H12A C12 H12B 108.2 . . ?
C13 C12 H12A 109.8 . . ?
C13 C12 H12B 109.8 . . ?
N2 C13 C12 115.92(12) . . ?
N2 C13 C14 122.35(14) . . ?
C14 C13 C12 121.72(13) . . ?
C13 C14 H14 120.8 . . ?
C13 C14 C15 118.39(14) . . ?
C15 C14 H14 120.8 . . ?
C14 C15 H15 120.3 . . ?
C16 C15 C14 119.50(14) . . ?
C16 C15 H15 120.3 . . ?
C15 C16 H16 120.1 . . ?
C15 C16 C17 119.79(15) . . ?
C17 C16 H16 120.1 . . ?
N2 C17 C16 120.39(14) . . ?
N2 C17 C18 117.78(12) . . ?
C16 C17 C18 121.79(14) . . ?
C17 C18 H18A 109.5 . . ?
C17 C18 H18B 109.5 . . ?
C17 C18 H18C 109.5 . . ?
H18A C18 H18B 109.5 . . ?
H18A C18 H18C 109.5 . . ?
H18B C18 H18C 109.5 . . ?
N1 C22 H22A 109.2 . . ?
N1 C22 H22B 109.2 . . ?
N1 C22 C23 112.01(10) . . ?
H22A C22 H22B 107.9 . . ?
C23 C22 H22A 109.2 . . ?
C23 C22 H22B 109.2 . . ?
N3 C23 C22 116.96(11) . . ?
N3 C23 C24 122.67(12) . . ?
C24 C23 C22 120.31(11) . . ?
C23 C24 H24 120.8 . . ?
C25 C24 C23 118.49(12) . . ?
C25 C24 H24 120.8 . . ?
C24 C25 H25 120.5 . . ?
C26 C25 C24 118.98(12) . . ?
C26 C25 H25 120.5 . . ?
C25 C26 H26 120.1 . . ?
C25 C26 C27 119.83(12) . . ?
C27 C26 H26 120.1 . . ?
N3 C27 C26 121.05(12) . . ?
N3 C27 C28 118.13(11) . . ?
C26 C27 C28 120.80(11) . . ?
C27 C28 H28A 109.5 . . ?
C27 C28 H28B 109.5 . . ?
C27 C28 H28C 109.5 . . ?
H28A C28 H28B 109.5 . . ?
H28A C28 H28C 109.5 . . ?
H28B C28 H28C 109.5 . . ?
N4 C31 C8 111.45(10) . . ?
N4 C31 H31A 109.3 . . ?
N4 C31 H31B 109.3 . . ?
C8 C31 H31A 109.3 . . ?
C8 C31 H31B 109.3 . . ?
H31A C31 H31B 108.0 . . ?
N4 C32 H32A 109.7 . . ?
N4 C32 H32B 109.7 . . ?
N4 C32 C33 109.74(10) . . ?
H32A C32 H32B 108.2 . . ?
C33 C32 H32A 109.7 . . ?
C33 C32 H32B 109.7 . . ?
N5 C33 C32 115.81(11) . . ?
N5 C33 C34 122.34(13) . . ?
C34 C33 C32 121.85(12) . . ?
C33 C34 H34 120.7 . . ?
C33 C34 C35 118.52(13) . . ?
C35 C34 H34 120.7 . . ?
C34 C35 H35 120.4 . . ?
C36 C35 C34 119.21(13) . . ?
C36 C35 H35 120.4 . . ?
C35 C36 H36 120.0 . . ?
C35 C36 C37 119.91(13) . . ?
C37 C36 H36 120.0 . . ?
N5 C37 C36 120.72(12) . . ?
N5 C37 C38 117.39(12) . . ?
C36 C37 C38 121.82(12) . . ?
C37 C38 H38A 109.5 . . ?
C37 C38 H38B 109.5 . . ?
C37 C38 H38C 109.5 . . ?
H38A C38 H38B 109.5 . . ?
H38A C38 H38C 109.5 . . ?
H38B C38 H38C 109.5 . . ?
N4 C42 H42A 109.1 . . ?
N4 C42 H42B 109.1 . . ?
N4 C42 C43 112.28(10) . . ?
H42A C42 H42B 107.9 . . ?
C43 C42 H42A 109.1 . . ?
C43 C42 H42B 109.1 . . ?
N6 C43 C42 117.03(11) . . ?
N6 C43 C44 122.52(12) . . ?
C44 C43 C42 120.36(11) . . ?
C43 C44 H44 120.7 . . ?
C43 C44 C45 118.60(12) . . ?
C45 C44 H44 120.7 . . ?
C44 C45 H45 120.5 . . ?
C46 C45 C44 119.04(12) . . ?
C46 C45 H45 120.5 . . ?
C45 C46 H46 120.0 . . ?
C45 C46 C47 120.01(12) . . ?
C47 C46 H46 120.0 . . ?
N6 C47 C46 120.78(12) . . ?
N6 C47 C48 118.76(11) . . ?
C46 C47 C48 120.46(12) . . ?
C47 C48 H48A 109.5 . . ?
C47 C48 H48B 109.5 . . ?
C47 C48 H48C 109.5 . . ?
H48A C48 H48B 109.5 . . ?
H48A C48 H48C 109.5 . . ?
H48B C48 H48C 109.5 . . ?
O61 C61 Ni1 58.28(6) . . ?
O61 C61 C62 118.82(12) . . ?
O62 C61 Ni1 61.99(7) . . ?
O62 C61 O61 120.09(12) . . ?
O62 C61 C62 121.09(12) . . ?
C62 C61 Ni1 174.91(10) . . ?
C61 C62 H62A 109.0 . . ?
C61 C62 H62B 109.0 . . ?
C61 C62 C63 112.86(11) . . ?
H62A C62 H62B 107.8 . . ?
C63 C62 H62A 109.0 . . ?
C63 C62 H62B 109.0 . . ?
C62 C63 H63A 109.0 . . ?
C62 C63 H63B 109.0 . . ?
H63A C63 H63B 107.8 . . ?
C64 C63 C62 113.03(12) . . ?
C64 C63 H63A 109.0 . . ?
C64 C63 H63B 109.0 . . ?
O63 C64 Ni2 58.29(6) . . ?
O63 C64 C63 119.19(12) . . ?
O64 C64 Ni2 62.20(7) . . ?
O64 C64 O63 120.16(12) . . ?
O64 C64 C63 120.65(12) . . ?
C63 C64 Ni2 173.38(9) . . ?
C102 C101 C106 115.00(11) . . ?
C102 C101 B1 122.15(11) . . ?
C106 C101 B1 122.75(11) . . ?
C101 C102 H102 118.4 . . ?
C103 C102 C101 123.14(13) . . ?
C103 C102 H102 118.4 . . ?
C102 C103 H103 120.0 . . ?
C104 C103 C102 120.09(13) . . ?
C104 C103 H103 120.0 . . ?
C103 C104 H104 120.5 . . ?
C103 C104 C105 118.90(12) . . ?
C105 C104 H104 120.5 . . ?
C104 C105 H105 120.0 . . ?
C104 C105 C106 120.04(13) . . ?
C106 C105 H105 120.0 . . ?
C101 C106 H106 118.6 . . ?
C105 C106 C101 122.78(13) . . ?
C105 C106 H106 118.6 . . ?
C108 C107 B1 122.22(11) . . ?
C112 C107 C108 115.01(12) . . ?
C112 C107 B1 122.68(12) . . ?
C107 C108 H108 118.6 . . ?
C109 C108 C107 122.79(13) . . ?
C109 C108 H108 118.6 . . ?
C108 C109 H109 120.0 . . ?
C110 C109 C108 120.00(14) . . ?
C110 C109 H109 120.0 . . ?
C109 C110 H110 120.6 . . ?
C111 C110 C109 118.89(13) . . ?
C111 C110 H110 120.6 . . ?
C110 C111 H111 119.9 . . ?
C110 C111 C112 120.18(13) . . ?
C112 C111 H111 119.9 . . ?
C107 C112 H112 118.5 . . ?
C111 C112 C107 123.08(13) . . ?
C111 C112 H112 118.5 . . ?
C114 C113 C118 114.52(12) . . ?
C114 C113 B1 123.73(11) . . ?
C118 C113 B1 121.72(11) . . ?
C113 C114 H114 118.5 . . ?
C115 C114 C113 122.98(12) . . ?
C115 C114 H114 118.5 . . ?
C114 C115 H115 119.7 . . ?
C116 C115 C114 120.53(13) . . ?
C116 C115 H115 119.7 . . ?
C115 C116 H116 120.8 . . ?
C115 C116 C117 118.33(13) . . ?
C117 C116 H116 120.8 . . ?
C116 C117 H117 119.8 . . ?
C116 C117 C118 120.34(13) . . ?
C118 C117 H117 119.8 . . ?
C113 C118 H118 118.4 . . ?
C117 C118 C113 123.29(13) . . ?
C117 C118 H118 118.4 . . ?
C120 C119 B1 121.45(11) . . ?
C124 C119 C120 114.82(12) . . ?
C124 C119 B1 123.73(11) . . ?
C119 C120 H120 118.5 . . ?
C121 C120 C119 123.04(13) . . ?
C121 C120 H120 118.5 . . ?
C120 C121 H121 119.8 . . ?
C120 C121 C122 120.45(13) . . ?
C122 C121 H121 119.8 . . ?
C121 C122 H122 120.8 . . ?
C123 C122 C121 118.37(13) . . ?
C123 C122 H122 120.8 . . ?
C122 C123 H123 119.9 . . ?
C122 C123 C124 120.16(13) . . ?
C124 C123 H123 119.9 . . ?
C119 C124 C123 123.14(12) . . ?
C119 C124 H124 118.4 . . ?
C123 C124 H124 118.4 . . ?
C101 B1 C107 111.09(10) . . ?
C101 B1 C113 109.35(10) . . ?
C101 B1 C119 108.34(10) . . ?
C107 B1 C113 108.55(10) . . ?
C107 B1 C119 109.78(10) . . ?
C119 B1 C113 109.71(10) . . ?
N1S C1S C2S 179.13(16) . . ?
C1S C2S H2SA 109.5 . . ?
C1S C2S H2SB 109.5 . . ?
C1S C2S H2SC 109.5 . . ?
H2SA C2S H2SB 109.5 . . ?
H2SA C2S H2SC 109.5 . . ?
H2SB C2S H2SC 109.5 . . ?
N2S C3S C4S 179.23(17) . . ?
C3S C4S H4SA 109.5 . . ?
C3S C4S H4SB 109.5 . . ?
C3S C4S H4SC 109.5 . . ?
H4SA C4S H4SB 109.5 . . ?
H4SA C4S H4SC 109.5 . . ?
H4SB C4S H4SC 109.5 . . ?

loop_
_geom_bond_atom_site_label_1
_geom_bond_atom_site_label_2
_geom_bond_distance
_geom_bond_site_symmetry_2
_geom_bond_publ_flag
Ni1 O1 2.0585(9) . ?
Ni1 O61 2.0648(9) . ?
Ni1 O62 2.1465(10) . ?
Ni1 N1 2.0779(11) . ?
Ni1 N2 2.0873(11) . ?
Ni1 N3 2.0819(11) . ?
Ni1 C61 2.4275(13) . ?
Ni2 O3 2.0787(9) . ?
Ni2 O63 2.0636(9) . ?
Ni2 O64 2.1499(10) . ?
Ni2 N4 2.0784(11) . ?
Ni2 N5 2.0868(11) . ?
Ni2 N6 2.0775(11) . ?
Ni2 C64 2.4258(13) . ?
O1 H3 1.23(2) . ?
O1 C1 1.3445(16) . ?
O3 H3 1.19(2) . ?
O3 C7 1.3499(15) . ?
O61 C61 1.2720(16) . ?
O62 C61 1.2600(17) . ?
O63 C64 1.2680(16) . ?
O64 C64 1.2643(16) . ?
N1 C11 1.4906(17) . ?
N1 C12 1.4783(17) . ?
N1 C22 1.4817(16) . ?
N2 C13 1.3540(18) . ?
N2 C17 1.3438(18) . ?
N3 C23 1.3454(16) . ?
N3 C27 1.3531(16) . ?
N4 C31 1.4930(17) . ?
N4 C32 1.4804(17) . ?
N4 C42 1.4835(16) . ?
N5 C33 1.3518(16) . ?
N5 C37 1.3457(17) . ?
N6 C43 1.3497(16) . ?
N6 C47 1.3561(16) . ?
C1 C2 1.3827(19) . ?
C1 C6 1.4269(19) . ?
C2 C3 1.4143(19) . ?
C2 C11 1.504(2) . ?
C3 H1 0.9500 . ?
C3 C4 1.375(2) . ?
C4 H4 0.9500 . ?
C4 C5 1.420(2) . ?
C5 C6 1.4191(19) . ?
C5 C10 1.421(2) . ?
C6 C7 1.4257(19) . ?
C7 C8 1.3824(19) . ?
C8 C9 1.4144(19) . ?
C8 C31 1.503(2) . ?
C9 H9 0.9500 . ?
C9 C10 1.371(2) . ?
C10 H10 0.9500 . ?
C11 H11A 0.9900 . ?
C11 H11B 0.9900 . ?
C12 H12A 0.9900 . ?
C12 H12B 0.9900 . ?
C12 C13 1.507(2) . ?
C13 C14 1.380(2) . ?
C14 H14 0.9500 . ?
C14 C15 1.382(2) . ?
C15 H15 0.9500 . ?
C15 C16 1.381(2) . ?
C16 H16 0.9500 . ?
C16 C17 1.397(2) . ?
C17 C18 1.496(2) . ?
C18 H18A 0.9800 . ?
C18 H18B 0.9800 . ?
C18 H18C 0.9800 . ?
C22 H22A 0.9900 . ?
C22 H22B 0.9900 . ?
C22 C23 1.5041(17) . ?
C23 C24 1.3888(18) . ?
C24 H24 0.9500 . ?
C24 C25 1.3878(18) . ?
C25 H25 0.9500 . ?
C25 C26 1.3847(18) . ?
C26 H26 0.9500 . ?
C26 C27 1.3913(18) . ?
C27 C28 1.4974(18) . ?
C28 H28A 0.9800 . ?
C28 H28B 0.9800 . ?
C28 H28C 0.9800 . ?
C31 H31A 0.9900 . ?
C31 H31B 0.9900 . ?
C32 H32A 0.9900 . ?
C32 H32B 0.9900 . ?
C32 C33 1.5098(19) . ?
C33 C34 1.3829(19) . ?
C34 H34 0.9500 . ?
C34 C35 1.386(2) . ?
C35 H35 0.9500 . ?
C35 C36 1.379(2) . ?
C36 H36 0.9500 . ?
C36 C37 1.3937(19) . ?
C37 C38 1.4955(19) . ?
C38 H38A 0.9800 . ?
C38 H38B 0.9800 . ?
C38 H38C 0.9800 . ?
C42 H42A 0.9900 . ?
C42 H42B 0.9900 . ?
C42 C43 1.5062(17) . ?
C43 C44 1.3857(18) . ?
C44 H44 0.9500 . ?
C44 C45 1.3859(19) . ?
C45 H45 0.9500 . ?
C45 C46 1.3826(19) . ?
C46 H46 0.9500 . ?
C46 C47 1.3900(18) . ?
C47 C48 1.4986(18) . ?
C48 H48A 0.9800 . ?
C48 H48B 0.9800 . ?
C48 H48C 0.9800 . ?
C61 C62 1.5113(18) . ?
C62 H62A 0.9900 . ?
C62 H62B 0.9900 . ?
C62 C63 1.529(2) . ?
C63 H63A 0.9900 . ?
C63 H63B 0.9900 . ?
C63 C64 1.5110(18) . ?
C101 C102 1.4030(17) . ?
C101 C106 1.4083(18) . ?
C101 B1 1.6469(18) . ?
C102 H102 0.9500 . ?
C102 C103 1.3958(18) . ?
C103 H103 0.9500 . ?
C103 C104 1.386(2) . ?
C104 H104 0.9500 . ?
C104 C105 1.394(2) . ?
C105 H105 0.9500 . ?
C105 C106 1.3973(18) . ?
C106 H106 0.9500 . ?
C107 C108 1.4083(18) . ?
C107 C112 1.4027(18) . ?
C107 B1 1.6475(19) . ?
C108 H108 0.9500 . ?
C108 C109 1.3973(18) . ?
C109 H109 0.9500 . ?
C109 C110 1.394(2) . ?
C110 H110 0.9500 . ?
C110 C111 1.385(2) . ?
C111 H111 0.9500 . ?
C111 C112 1.3954(19) . ?
C112 H112 0.9500 . ?
C113 C114 1.4031(18) . ?
C113 C118 1.4071(18) . ?
C113 B1 1.6589(19) . ?
C114 H114 0.9500 . ?
C114 C115 1.3993(18) . ?
C115 H115 0.9500 . ?
C115 C116 1.387(2) . ?
C116 H116 0.9500 . ?
C116 C117 1.389(2) . ?
C117 H117 0.9500 . ?
C117 C118 1.3939(19) . ?
C118 H118 0.9500 . ?
C119 C120 1.4070(18) . ?
C119 C124 1.3987(18) . ?
C119 B1 1.6587(19) . ?
C120 H120 0.9500 . ?
C120 C121 1.3896(19) . ?
C121 H121 0.9500 . ?
C121 C122 1.392(2) . ?
C122 H122 0.9500 . ?
C122 C123 1.389(2) . ?
C123 H123 0.9500 . ?
C123 C124 1.3998(18) . ?
C124 H124 0.9500 . ?
N1S C1S 1.142(2) . ?
C1S C2S 1.456(2) . ?
C2S H2SA 0.9800 . ?
C2S H2SB 0.9800 . ?
C2S H2SC 0.9800 . ?
N2S C3S 1.140(2) . ?
C3S C4S 1.453(2) . ?
C4S H4SA 0.9800 . ?
C4S H4SB 0.9800 . ?
C4S H4SC 0.9800 . ?

loop_
_geom_torsion_atom_site_label_1
_geom_torsion_atom_site_label_2
_geom_torsion_atom_site_label_3
_geom_torsion_atom_site_label_4
_geom_torsion
_geom_torsion_site_symmetry_1
_geom_torsion_site_symmetry_2
_geom_torsion_site_symmetry_3
_geom_torsion_site_symmetry_4
_geom_torsion_publ_flag
Ni1 O1 C1 C2 51.07(15) . . . . ?
Ni1 O1 C1 C6 -128.63(10) . . . . ?
Ni1 O61 C61 O62 4.97(12) . . . . ?
Ni1 O61 C61 C62 -175.16(10) . . . . ?
Ni1 O62 C61 O61 -4.78(12) . . . . ?
Ni1 O62 C61 C62 175.34(11) . . . . ?
Ni1 N1 C11 C2 56.58(13) . . . . ?
Ni1 N1 C12 C13 -47.76(11) . . . . ?
Ni1 N1 C22 C23 -31.54(12) . . . . ?
Ni1 N2 C13 C12 7.45(14) . . . . ?
Ni1 N2 C13 C14 -173.50(11) . . . . ?
Ni1 N2 C17 C16 172.83(10) . . . . ?
Ni1 N2 C17 C18 -9.39(19) . . . . ?
Ni1 N3 C23 C22 -7.78(14) . . . . ?
Ni1 N3 C23 C24 174.96(10) . . . . ?
Ni1 N3 C27 C26 -176.25(9) . . . . ?
Ni1 N3 C27 C28 2.24(17) . . . . ?
Ni2 O3 C7 C6 -121.83(10) . . . . ?
Ni2 O3 C7 C8 55.45(14) . . . . ?
Ni2 O63 C64 O64 6.71(12) . . . . ?
Ni2 O63 C64 C63 -172.89(10) . . . . ?
Ni2 O64 C64 O63 -6.45(12) . . . . ?
Ni2 O64 C64 C63 173.15(11) . . . . ?
Ni2 N4 C31 C8 57.59(12) . . . . ?
Ni2 N4 C32 C33 -45.79(11) . . . . ?
Ni2 N4 C42 C43 -31.64(12) . . . . ?
Ni2 N5 C33 C32 9.93(13) . . . . ?
Ni2 N5 C33 C34 -170.72(10) . . . . ?
Ni2 N5 C37 C36 169.87(10) . . . . ?
Ni2 N5 C37 C38 -13.14(18) . . . . ?
Ni2 N6 C43 C42 -11.03(13) . . . . ?
Ni2 N6 C43 C44 172.56(10) . . . . ?
Ni2 N6 C47 C46 -174.68(9) . . . . ?
Ni2 N6 C47 C48 4.82(17) . . . . ?
O1 C1 C2 C3 -177.87(12) . . . . ?
O1 C1 C2 C11 4.51(18) . . . . ?
O1 C1 C6 C5 177.84(11) . . . . ?
O1 C1 C6 C7 -4.23(18) . . . . ?
O3 C7 C8 C9 -177.66(11) . . . . ?
O3 C7 C8 C31 0.83(18) . . . . ?
O61 C61 C62 C63 29.67(17) . . . . ?
O62 C61 C62 C63 -150.46(13) . . . . ?
N1 C12 C13 N2 28.31(16) . . . . ?
N1 C12 C13 C14 -150.75(13) . . . . ?
N1 C22 C23 N3 27.21(16) . . . . ?
N1 C22 C23 C24 -155.46(12) . . . . ?
N2 C13 C14 C15 -1.2(2) . . . . ?
N3 C23 C24 C25 2.15(19) . . . . ?
N4 C32 C33 N5 25.09(15) . . . . ?
N4 C32 C33 C34 -154.27(12) . . . . ?
N4 C42 C43 N6 29.80(16) . . . . ?
N4 C42 C43 C44 -153.70(11) . . . . ?
N5 C33 C34 C35 -1.7(2) . . . . ?
N6 C43 C44 C45 3.48(19) . . . . ?
C1 C2 C3 C4 -0.8(2) . . . . ?
C1 C2 C11 N1 -64.33(16) . . . . ?
C1 C6 C7 O3 -1.50(18) . . . . ?
C1 C6 C7 C8 -178.76(12) . . . . ?
C2 C1 C6 C5 -1.85(19) . . . . ?
C2 C1 C6 C7 176.08(12) . . . . ?
C2 C3 C4 C5 -0.3(2) . . . . ?
C3 C2 C11 N1 118.19(14) . . . . ?
C3 C4 C5 C6 0.32(19) . . . . ?
C3 C4 C5 C10 -178.85(13) . . . . ?
C4 C5 C6 C1 0.74(18) . . . . ?
C4 C5 C6 C7 -177.19(12) . . . . ?
C4 C5 C10 C9 177.13(13) . . . . ?
C5 C6 C7 O3 176.44(11) . . . . ?
C5 C6 C7 C8 -0.82(19) . . . . ?
C6 C1 C2 C3 1.82(19) . . . . ?
C6 C1 C2 C11 -175.80(11) . . . . ?
C6 C5 C10 C9 -2.03(19) . . . . ?
C6 C7 C8 C9 -0.47(19) . . . . ?
C6 C7 C8 C31 178.03(11) . . . . ?
C7 C8 C9 C10 0.5(2) . . . . ?
C7 C8 C31 N4 -63.54(15) . . . . ?
C8 C9 C10 C5 0.8(2) . . . . ?
C9 C8 C31 N4 114.87(14) . . . . ?
C10 C5 C6 C1 179.96(12) . . . . ?
C10 C5 C6 C7 2.03(18) . . . . ?
C11 N1 C12 C13 -169.55(11) . . . . ?
C11 N1 C22 C23 93.32(13) . . . . ?
C11 C2 C3 C4 176.71(13) . . . . ?
C12 N1 C11 C2 171.26(11) . . . . ?
C12 N1 C22 C23 -142.26(11) . . . . ?
C12 C13 C14 C15 177.78(13) . . . . ?
C13 N2 C17 C16 -0.84(19) . . . . ?
C13 N2 C17 C18 176.94(12) . . . . ?
C13 C14 C15 C16 0.5(2) . . . . ?
C14 C15 C16 C17 0.0(2) . . . . ?
C15 C16 C17 N2 0.2(2) . . . . ?
C15 C16 C17 C18 -177.53(14) . . . . ?
C17 N2 C13 C12 -177.66(12) . . . . ?
C17 N2 C13 C14 1.4(2) . . . . ?
C22 N1 C11 C2 -64.63(14) . . . . ?
C22 N1 C12 C13 66.46(14) . . . . ?
C22 C23 C24 C25 -175.02(12) . . . . ?
C23 N3 C27 C26 -2.13(18) . . . . ?
C23 N3 C27 C28 176.37(11) . . . . ?
C23 C24 C25 C26 -2.04(19) . . . . ?
C24 C25 C26 C27 -0.02(19) . . . . ?
C25 C26 C27 N3 2.17(19) . . . . ?
C25 C26 C27 C28 -176.28(12) . . . . ?
C27 N3 C23 C22 177.21(11) . . . . ?
C27 N3 C23 C24 -0.05(18) . . . . ?
C31 N4 C32 C33 -168.54(10) . . . . ?
C31 N4 C42 C43 93.15(12) . . . . ?
C31 C8 C9 C10 -177.91(12) . . . . ?
C32 N4 C31 C8 173.40(11) . . . . ?
C32 N4 C42 C43 -143.12(11) . . . . ?
C32 C33 C34 C35 177.64(12) . . . . ?
C33 N5 C37 C36 -1.44(19) . . . . ?
C33 N5 C37 C38 175.56(12) . . . . ?
C33 C34 C35 C36 0.4(2) . . . . ?
C34 C35 C36 C37 0.3(2) . . . . ?
C35 C36 C37 N5 0.2(2) . . . . ?
C35 C36 C37 C38 -176.67(13) . . . . ?
C37 N5 C33 C32 -177.14(11) . . . . ?
C37 N5 C33 C34 2.21(19) . . . . ?
C42 N4 C31 C8 -62.67(13) . . . . ?
C42 N4 C32 C33 68.09(13) . . . . ?
C42 C43 C44 C45 -172.82(12) . . . . ?
C43 N6 C47 C46 -2.13(18) . . . . ?
C43 N6 C47 C48 177.37(11) . . . . ?
C43 C44 C45 C46 -2.35(19) . . . . ?
C44 C45 C46 C47 -0.8(2) . . . . ?
C45 C46 C47 N6 3.17(19) . . . . ?
C45 C46 C47 C48 -176.32(12) . . . . ?
C47 N6 C43 C42 175.20(11) . . . . ?
C47 N6 C43 C44 -1.22(18) . . . . ?
C61 C62 C63 C64 61.99(16) . . . . ?
C62 C63 C64 O63 20.35(17) . . . . ?
C62 C63 C64 O64 -159.25(12) . . . . ?
C101 C102 C103 C104 1.9(2) . . . . ?
C102 C101 C106 C105 -0.48(18) . . . . ?
C102 C101 B1 C107 -144.82(12) . . . . ?
C102 C101 B1 C113 -25.03(16) . . . . ?
C102 C101 B1 C119 94.52(13) . . . . ?
C102 C103 C104 C105 -0.4(2) . . . . ?
C103 C104 C105 C106 -1.4(2) . . . . ?
C104 C105 C106 C101 1.9(2) . . . . ?
C106 C101 C102 C103 -1.46(19) . . . . ?
C106 C101 B1 C107 39.10(16) . . . . ?
C106 C101 B1 C113 158.90(11) . . . . ?
C106 C101 B1 C119 -81.56(14) . . . . ?
C107 C108 C109 C110 2.4(2) . . . . ?
C108 C107 C112 C111 -0.33(19) . . . . ?
C108 C107 B1 C101 42.93(16) . . . . ?
C108 C107 B1 C113 -77.34(14) . . . . ?
C108 C107 B1 C119 162.74(11) . . . . ?
C108 C109 C110 C111 -1.2(2) . . . . ?
C109 C110 C111 C112 -0.6(2) . . . . ?
C110 C111 C112 C107 1.4(2) . . . . ?
C112 C107 C108 C109 -1.55(19) . . . . ?
C112 C107 B1 C101 -140.75(12) . . . . ?
C112 C107 B1 C113 98.98(13) . . . . ?
C112 C107 B1 C119 -20.95(16) . . . . ?
C113 C114 C115 C116 -0.3(2) . . . . ?
C114 C113 C118 C117 -1.09(19) . . . . ?
C114 C113 B1 C101 -91.89(14) . . . . ?
C114 C113 B1 C107 29.45(16) . . . . ?
C114 C113 B1 C119 149.42(12) . . . . ?
C114 C115 C116 C117 -0.6(2) . . . . ?
C115 C116 C117 C118 0.6(2) . . . . ?
C116 C117 C118 C113 0.3(2) . . . . ?
C118 C113 C114 C115 1.08(19) . . . . ?
C118 C113 B1 C101 86.28(14) . . . . ?
C118 C113 B1 C107 -152.38(12) . . . . ?
C118 C113 B1 C119 -32.41(15) . . . . ?
C119 C120 C121 C122 0.8(2) . . . . ?
C120 C119 C124 C123 0.99(19) . . . . ?
C120 C119 B1 C101 -156.49(12) . . . . ?
C120 C119 B1 C107 82.04(14) . . . . ?
C120 C119 B1 C113 -37.17(15) . . . . ?
C120 C121 C122 C123 0.4(2) . . . . ?
C121 C122 C123 C124 -0.9(2) . . . . ?
C122 C123 C124 C119 0.1(2) . . . . ?
C124 C119 C120 C121 -1.4(2) . . . . ?
C124 C119 B1 C101 24.57(16) . . . . ?
C124 C119 B1 C107 -96.90(14) . . . . ?
C124 C119 B1 C113 143.89(12) . . . . ?
B1 C101 C102 C103 -177.82(12) . . . . ?
B1 C101 C106 C105 175.86(12) . . . . ?
B1 C107 C108 C109 175.03(12) . . . . ?
B1 C107 C112 C111 -176.89(12) . . . . ?
B1 C113 C114 C115 179.36(12) . . . . ?
B1 C113 C118 C117 -179.41(12) . . . . ?
B1 C119 C120 C121 179.54(12) . . . . ?
B1 C119 C124 C123 180.00(12) . . . . ?
